data_7716317
loop_
_publ_author_name
'Kim, Dongwon'
'Kim, Gyeongmin'
'Kim, Gyeongwoo'
'Park, Junmyeong'
'Han, Jihun'
'Hossain, Mohammad Mozammal'
'Jung, Ok-Sang'
'Lee, Young-A'

_publ_section_title
;
 M(II) effect on encapsulation of guests into a series of
 M<sub>3</sub>L<sub>2</sub> chiral cages: enantio-recognition.
;
_journal_issue 25
_journal_name_full 'Dalton transactions (Cambridge, England : 2003)'
_journal_page_first 10704
_journal_page_last 10711
_journal_paper_doi 10.1039/d4dt01198h
_journal_volume 53
_journal_year 2024
_chemical_formula_moiety 'C111 H112 N12 O30 Ni3, 6(ClO4), H2O, 7(C3H6O)'
_chemical_formula_sum 'C132 H156 Cl6 N12 O62 Zn3'
_chemical_formula_weight 3311.49
_space_group_crystal_system orthorhombic
_space_group_IT_number 18
_space_group_name_Hall 'P 2 2ab'
_space_group_name_H-M_alt 'P 21 21 2'
_atom_sites_solution_hydrogens geom
_atom_sites_solution_primary dual
_audit_creation_method SHELXL-2019/3
_audit_update_record
;
2024-04-23 deposited with the CCDC.	2024-06-05 downloaded from the CCDC.
;
_cell_angle_alpha 90
_cell_angle_beta 90
_cell_angle_gamma 90
_cell_formula_units_Z 2
_cell_length_a 23.292(5)
_cell_length_b 24.799(5)
_cell_length_c 14.573(3)
_cell_measurement_reflns_used 130389
_cell_measurement_temperature 223(2)
_cell_measurement_theta_max 33.575
_cell_measurement_theta_min 0.418
_cell_volume 8418(3)
_computing_cell_refinement 'HKL3000sm (Otwinowski & Minor, 1997)'
_computing_data_collection 'PAL BL2D-SMDC Program (Shin et. al, 2016)'
_computing_data_reduction 'HKL3000sm (Otwinowski & Minor, 1997)'
_computing_molecular_graphics ORTEP
_computing_publication_material CIFTAB
_computing_structure_refinement 'SHELXL-2019/2 (Sheldrick, 2019)'
_computing_structure_solution 'SHELXT 2018/2 (Sheldrick, 2018)'
_diffrn_ambient_temperature 223(2)
_diffrn_measured_fraction_theta_full 0.976
_diffrn_measured_fraction_theta_max 0.973
_diffrn_measurement_device_type 'Rayonix MX225HS CCD area detector'
_diffrn_measurement_method 'omega scan'
_diffrn_radiation_type synchrotron
_diffrn_radiation_wavelength 0.730
_diffrn_reflns_av_R_equivalents 0.0834
_diffrn_reflns_av_unetI/netI 0.0741
_diffrn_reflns_Laue_measured_fraction_full 0.976
_diffrn_reflns_Laue_measured_fraction_max 0.973
_diffrn_reflns_limit_h_max 29
_diffrn_reflns_limit_h_min -29
_diffrn_reflns_limit_k_max 31
_diffrn_reflns_limit_k_min -31
_diffrn_reflns_limit_l_max 17
_diffrn_reflns_limit_l_min -17
_diffrn_reflns_number 63686
_diffrn_reflns_point_group_measured_fraction_full 0.978
_diffrn_reflns_point_group_measured_fraction_max 0.974
_diffrn_reflns_theta_full 25.976
_diffrn_reflns_theta_max 27.499
_diffrn_reflns_theta_min 1.665
_diffrn_source 'PLSII 2D bending magnet'
_exptl_absorpt_coefficient_mu 0.649
_exptl_absorpt_correction_T_max 1.000
_exptl_absorpt_correction_T_min 0.722
_exptl_absorpt_correction_type empirical
_exptl_absorpt_process_details 'HKL3000sm Scalepack(Otwinowski et.al,2003)'
_exptl_crystal_colour colorless
_exptl_crystal_density_diffrn 1.307
_exptl_crystal_description rod
_exptl_crystal_F_000 3440
_exptl_crystal_size_max 0.121
_exptl_crystal_size_mid 0.052
_exptl_crystal_size_min 0.048
_refine_diff_density_max 1.461
_refine_diff_density_min -0.777
_refine_diff_density_rms 0.109
_refine_ls_abs_structure_details
; 
 Flack x determined using 2439 quotients [(I+)-(I-)]/[(I+)+(I-)] 
 (Parsons, Flack and Wagner, Acta Cryst. B69 (2013) 249-259). 
;
_refine_ls_abs_structure_Flack 0.073(7)
_refine_ls_extinction_method none
_refine_ls_goodness_of_fit_ref 0.980
_refine_ls_hydrogen_treatment constr
_refine_ls_matrix_type full
_refine_ls_number_parameters 808
_refine_ls_number_reflns 17415
_refine_ls_number_restraints 1305
_refine_ls_restrained_S_all 1.006
_refine_ls_R_factor_all 0.1790
_refine_ls_R_factor_gt 0.1148
_refine_ls_shift/su_max 0.000
_refine_ls_shift/su_mean 0.000
_refine_ls_structure_factor_coef Fsqd
_refine_ls_weighting_details 'w=1/[\s^2^(Fo^2^)+(0.2000P)^2^] where P=(Fo^2^+2Fc^2^)/3'
_refine_ls_weighting_scheme calc
_refine_ls_wR_factor_gt 0.3010
_refine_ls_wR_factor_ref 0.3346
_reflns_Friedel_coverage 0.839
_reflns_Friedel_fraction_full 0.980
_reflns_Friedel_fraction_max 0.975
_reflns_number_gt 7264
_reflns_number_total 17415
_reflns_threshold_expression 'I > 2\s(I)'
_cod_data_source_file d4dt01198h2.cif
_cod_data_source_block Zn3_rsL2_sq
_cod_depositor_comments 'Adding full bibliography for 7716315--7716324.cif.'
_cod_database_code 7716317
_shelx_shelxl_version_number 2019/3
_shelx_space_group_comment
; 
The symmetry employed for this shelxl refinement is uniquely defined 
by the following loop, which should always be used as a source of 
symmetry information in preference to the above space-group names. 
They are only intended as comments. 
;
_shelx_estimated_absorpt_t_min 0.926
_shelx_estimated_absorpt_t_max 0.970

loop_
_space_group_symop_operation_xyz
'x, y, z'
'-x, -y, z'
'-x+1/2, y+1/2, -z'
'x+1/2, -y+1/2, -z'

loop_
_atom_site_label
_atom_site_type_symbol
_atom_site_fract_x
_atom_site_fract_y
_atom_site_fract_z
_atom_site_U_iso_or_equiv
_atom_site_adp_type
_atom_site_occupancy
_atom_site_site_symmetry_order
_atom_site_calc_flag
_atom_site_refinement_flags_posn
_atom_site_refinement_flags_adp
_atom_site_refinement_flags_occupancy
_atom_site_disorder_assembly
_atom_site_disorder_group
Zn1 Zn 0.53615(8) 0.68083(6) 0.42265(10) 0.1024(5) Uani 1 1 d . U . . .
Zn2 Zn 0.500000 0.500000 0.94479(13) 0.0972(7) Uani 1 2 d S TU P . .
C1 C 0.6799(4) 0.5017(2) 0.6788(4) 0.083(3) Uani 1 1 d G U . . .
H1 H 0.684185 0.520734 0.734180 0.100 Uiso 1 1 calc R U . . .
C2 C 0.6825(3) 0.52896(19) 0.5956(4) 0.081(2) Uani 1 1 d G U . . .
C3 C 0.6762(3) 0.5008(2) 0.5137(4) 0.081(2) Uani 1 1 d G U . . .
H3 H 0.677889 0.519248 0.457447 0.097 Uiso 1 1 calc R U . . .
C4 C 0.6673(4) 0.4454(2) 0.5151(4) 0.083(3) Uani 1 1 d G U . . .
C5 C 0.6648(4) 0.41811(19) 0.5983(4) 0.081(3) Uani 1 1 d G U . . .
H5 H 0.658838 0.380624 0.599269 0.097 Uiso 1 1 calc R U . . .
C6 C 0.6711(4) 0.4463(2) 0.6802(4) 0.084(3) Uani 1 1 d G U . . .
O1 O 0.500000 0.500000 0.465(2) 0.257(14) Uani 1 2 d S TU P . .
O2 O 0.500000 0.500000 1.0898(10) 0.130(4) Uani 1 2 d S TU P . .
O3 O 0.500000 0.500000 0.7869(11) 0.164(5) Uani 1 2 d DS TU P . .
C7 C 0.6955(6) 0.5886(5) 0.5885(9) 0.090(3) Uani 1 1 d . U . . .
C8 C 0.500000 0.500000 0.7020(11) 0.131(6) Uani 1 2 d DS TU P . .
C9 C 0.5065(13) 0.4409(6) 0.6649(13) 0.183(7) Uani 1 1 d D U . . .
H9A H 0.472963 0.431497 0.628886 0.275 Uiso 1 1 calc R U . . .
H9B H 0.510061 0.416169 0.716170 0.275 Uiso 1 1 calc R U . . .
H9C H 0.540543 0.438528 0.626766 0.275 Uiso 1 1 calc R U . . .
O8 O 0.6691(4) 0.6145(3) 0.5305(7) 0.107(3) Uani 1 1 d . U . . .
N9 N 0.7304(5) 0.6102(4) 0.6462(7) 0.097(3) Uani 1 1 d . U . . .
H9 H 0.744811 0.588785 0.687535 0.116 Uiso 1 1 calc R U . . .
C10 C 0.7482(6) 0.6648(6) 0.6501(10) 0.103(3) Uani 1 1 d . U . . .
H10 H 0.748988 0.678403 0.586289 0.124 Uiso 1 1 calc R U . . .
C11 C 0.8028(4) 0.6760(4) 0.6893(6) 0.107(3) Uani 1 1 d G U . . .
C12 C 0.8528(5) 0.6457(3) 0.6831(7) 0.123(4) Uani 1 1 d G U . . .
H12 H 0.853101 0.613380 0.649322 0.148 Uiso 1 1 calc R U . . .
C13 C 0.9025(4) 0.6631(4) 0.7269(8) 0.129(4) Uani 1 1 d G U . . .
H13 H 0.936325 0.642627 0.722755 0.155 Uiso 1 1 calc R U . . .
C14 C 0.9021(4) 0.7109(5) 0.7769(7) 0.120(4) Uani 1 1 d G U . . .
H14 H 0.935637 0.722661 0.806498 0.144 Uiso 1 1 calc R U . . .
C15 C 0.8520(5) 0.7412(4) 0.7830(7) 0.114(4) Uani 1 1 d G U . . .
H15 H 0.851725 0.773448 0.816808 0.137 Uiso 1 1 calc R U . . .
C16 C 0.8024(4) 0.7237(4) 0.7392(7) 0.109(3) Uani 1 1 d G U . . .
C17 C 0.7443(7) 0.7491(6) 0.7388(11) 0.109(3) Uani 1 1 d . U . . .
H17A H 0.742734 0.779768 0.696440 0.131 Uiso 1 1 calc R U . . .
H17B H 0.733192 0.761142 0.800314 0.131 Uiso 1 1 calc R U . . .
C18 C 0.7055(7) 0.7015(5) 0.7050(10) 0.105(3) Uani 1 1 d . U . . .
H18 H 0.672373 0.713653 0.667861 0.126 Uiso 1 1 calc R U . . .
O19 O 0.6895(4) 0.6734(3) 0.7840(6) 0.101(2) Uani 1 1 d . U . . .
C20 C 0.6406(7) 0.6472(6) 0.7780(11) 0.106(3) Uani 1 1 d . U . . .
O21 O 0.6055(5) 0.6497(4) 0.7226(8) 0.123(3) Uani 1 1 d . U . . .
N22 N 0.5750(3) 0.5468(3) 0.9398(6) 0.099(3) Uani 1 1 d G U . . .
C23 C 0.5842(3) 0.5831(3) 0.8687(5) 0.101(3) Uani 1 1 d G U . . .
H23 H 0.554651 0.590426 0.826508 0.121 Uiso 1 1 calc R U . . .
C24 C 0.6370(4) 0.6087(3) 0.8601(5) 0.100(3) Uani 1 1 d G U . . .
C25 C 0.6806(3) 0.5979(4) 0.9226(6) 0.101(3) Uani 1 1 d G U . . .
H25 H 0.716322 0.615219 0.916723 0.121 Uiso 1 1 calc R U . . .
C26 C 0.6714(3) 0.5615(4) 0.9936(6) 0.109(4) Uani 1 1 d G U . . .
H26 H 0.700902 0.554247 1.035845 0.131 Uiso 1 1 calc R U . . .
C27 C 0.6186(4) 0.5360(3) 1.0022(5) 0.105(3) Uani 1 1 d G U . . .
H27 H 0.612356 0.511364 1.050299 0.126 Uiso 1 1 calc R U . . .
C28 C 0.6581(6) 0.4141(5) 0.4303(8) 0.090(3) Uani 1 1 d . U . . .
O29 O 0.6229(4) 0.3766(4) 0.4263(6) 0.105(3) Uani 1 1 d . U . . .
N30 N 0.6923(5) 0.4241(4) 0.3619(7) 0.094(3) Uani 1 1 d . U . . .
H30 H 0.716028 0.451000 0.368438 0.113 Uiso 1 1 calc R U . . .
C31 C 0.6949(6) 0.3949(5) 0.2759(9) 0.096(3) Uani 1 1 d . U . . .
H31 H 0.683392 0.357211 0.288647 0.115 Uiso 1 1 calc R U . . .
C32 C 0.7490(4) 0.3933(4) 0.2295(6) 0.108(3) Uani 1 1 d G U . . .
C33 C 0.8031(5) 0.3858(5) 0.2681(6) 0.130(4) Uani 1 1 d G U . . .
H33 H 0.807242 0.384424 0.332164 0.156 Uiso 1 1 calc R U . . .
C34 C 0.8509(4) 0.3804(5) 0.2118(9) 0.144(4) Uani 1 1 d G U . . .
H34 H 0.887411 0.375313 0.237802 0.173 Uiso 1 1 calc R U . . .
C35 C 0.8447(4) 0.3824(5) 0.1170(8) 0.142(4) Uani 1 1 d G U . . .
H35 H 0.877043 0.378753 0.078887 0.170 Uiso 1 1 calc R U . . .
C36 C 0.7907(5) 0.3899(5) 0.0784(5) 0.129(4) Uani 1 1 d G U . . .
H36 H 0.786506 0.391304 0.014332 0.155 Uiso 1 1 calc R U . . .
C37 C 0.7429(4) 0.3954(4) 0.1347(6) 0.109(3) Uani 1 1 d G U . . .
C38 C 0.6833(6) 0.4001(6) 0.1120(9) 0.106(3) Uani 1 1 d . U . . .
H38A H 0.668241 0.365456 0.090706 0.127 Uiso 1 1 calc R U . . .
H38B H 0.677945 0.426921 0.063325 0.127 Uiso 1 1 calc R U . . .
C39 C 0.6534(6) 0.4173(5) 0.1968(9) 0.096(3) Uani 1 1 d . U . . .
H39 H 0.613592 0.403732 0.201282 0.115 Uiso 1 1 calc R U . . .
O40 O 0.6576(4) 0.4759(3) 0.2028(6) 0.096(2) Uani 1 1 d . U . . .
C41 C 0.6168(7) 0.4996(7) 0.2567(9) 0.097(3) Uani 1 1 d . U . . .
O42 O 0.5747(5) 0.4784(4) 0.2826(7) 0.114(3) Uani 1 1 d . U . . .
N43 N 0.5968(3) 0.6423(3) 0.3359(6) 0.104(3) Uani 1 1 d G U . . .
C44 C 0.6477(4) 0.6671(3) 0.3095(6) 0.107(3) Uani 1 1 d G U . . .
H44 H 0.654208 0.703497 0.323919 0.128 Uiso 1 1 calc R U . . .
C45 C 0.6891(3) 0.6379(4) 0.2619(7) 0.111(3) Uani 1 1 d G U . . .
H45 H 0.723515 0.654632 0.244059 0.133 Uiso 1 1 calc R U . . .
C46 C 0.6795(4) 0.5840(4) 0.2406(6) 0.107(3) Uani 1 1 d G U . . .
H46 H 0.707415 0.564305 0.208368 0.128 Uiso 1 1 calc R U . . .
C47 C 0.6285(4) 0.5593(3) 0.2669(6) 0.100(3) Uani 1 1 d G U . . .
C48 C 0.5872(3) 0.5884(3) 0.3146(6) 0.101(3) Uani 1 1 d G U . . .
H48 H 0.552700 0.571706 0.332395 0.121 Uiso 1 1 calc R U . . .
C49 C 0.6650(6) 0.4200(5) 0.7704(9) 0.093(3) Uani 1 1 d . U . . .
O50 O 0.6422(5) 0.4429(3) 0.8362(5) 0.110(3) Uani 1 1 d . U . . .
N51 N 0.6872(5) 0.3693(4) 0.7768(7) 0.094(3) Uani 1 1 d . U . . .
H51 H 0.700788 0.354067 0.727558 0.113 Uiso 1 1 calc R U . . .
C52 C 0.6890(6) 0.3393(5) 0.8644(9) 0.095(3) Uani 1 1 d . U . . .
H52 H 0.689676 0.366475 0.914155 0.114 Uiso 1 1 calc R U . . .
C53 C 0.7390(4) 0.3056(4) 0.8765(7) 0.101(3) Uani 1 1 d G U . . .
C54 C 0.7962(4) 0.3146(4) 0.8540(7) 0.114(4) Uani 1 1 d G U . . .
H54 H 0.806772 0.346188 0.822553 0.137 Uiso 1 1 calc R U . . .
C55 C 0.8378(3) 0.2770(5) 0.8781(8) 0.127(4) Uani 1 1 d G U . . .
H55 H 0.876449 0.283067 0.862844 0.152 Uiso 1 1 calc R U . . .
C56 C 0.8221(4) 0.2303(4) 0.9246(8) 0.136(4) Uani 1 1 d G U . . .
H56 H 0.850257 0.204829 0.940848 0.164 Uiso 1 1 calc R U . . .
C57 C 0.7650(5) 0.2213(3) 0.9471(7) 0.134(4) Uani 1 1 d G U . . .
H57 H 0.754388 0.189711 0.978562 0.161 Uiso 1 1 calc R U . . .
C58 C 0.7234(4) 0.2589(4) 0.9231(7) 0.114(3) Uani 1 1 d G U . . .
C59 C 0.6632(7) 0.2565(7) 0.9430(11) 0.118(4) Uani 1 1 d . U . . .
H59A H 0.655978 0.263146 1.008241 0.142 Uiso 1 1 calc R U . . .
H59B H 0.647265 0.221289 0.926262 0.142 Uiso 1 1 calc R U . . .
C60 C 0.6369(7) 0.3024(6) 0.8823(9) 0.103(3) Uani 1 1 d . U . . .
H60 H 0.604109 0.321174 0.911517 0.124 Uiso 1 1 calc R U . . .
O61 O 0.6227(4) 0.2781(4) 0.7924(7) 0.107(2) Uani 1 1 d . U . . .
C62 C 0.5800(7) 0.3003(6) 0.7491(10) 0.102(3) Uani 1 1 d . U . . .
O63 O 0.5475(5) 0.3367(4) 0.7785(6) 0.109(3) Uani 1 1 d . U . . .
N64 N 0.5285(3) 0.2868(4) 0.5070(5) 0.113(3) Uani 1 1 d G U . . .
C65 C 0.5714(4) 0.2553(4) 0.4679(5) 0.122(4) Uani 1 1 d G U . . .
H65 H 0.569541 0.246117 0.405389 0.147 Uiso 1 1 calc R U . . .
C66 C 0.6171(4) 0.2375(4) 0.5212(6) 0.119(4) Uani 1 1 d G U . . .
H66 H 0.646160 0.216225 0.494713 0.143 Uiso 1 1 calc R U . . .
C67 C 0.6199(4) 0.2511(4) 0.6136(6) 0.115(4) Uani 1 1 d G U . . .
H67 H 0.650855 0.239042 0.649629 0.138 Uiso 1 1 calc R U . . .
C68 C 0.5770(4) 0.2825(4) 0.6527(4) 0.105(3) Uani 1 1 d G U . . .
C69 C 0.5313(4) 0.3004(4) 0.5994(5) 0.107(3) Uani 1 1 d G U . . .
H69 H 0.502311 0.321646 0.625898 0.128 Uiso 1 1 calc R U . . .
O70 O 0.5425(6) 0.6104(5) 0.5095(9) 0.146(4) Uani 1 1 d . U . A 3
O71 O 0.6015(5) 0.7087(4) 0.5092(6) 0.120(3) Uani 1 1 d . U . B 3
O72 O 0.5371(5) 0.7464(4) 0.3313(9) 0.138(4) Uani 1 1 d . U . C 3
O73 O 0.4715(5) 0.6437(5) 0.3460(8) 0.140(4) Uani 1 1 d . U . D 3
O74 O 0.5529(5) 0.4311(4) 0.9377(9) 0.132(4) Uani 1 1 d . U . . .
Cl1B Cl 0.5010(2) 0.66130(13) 0.1041(2) 0.1144(11) Uani 1 1 d D U . E 2
O2B O 0.5013(6) 0.6105(3) 0.1576(6) 0.136(3) Uani 1 1 d D U . E 2
O3B O 0.5265(6) 0.7083(4) 0.1529(7) 0.143(4) Uani 1 1 d D U . E 2
O4B O 0.5191(6) 0.6556(4) 0.0078(5) 0.158(4) Uani 1 1 d D U . E 2
O5B O 0.4362(5) 0.6800(6) 0.1021(10) 0.172(5) Uani 1 1 d D U . E 2
Cl1C Cl 0.7733(8) 0.3001(8) 0.5520(12) 0.142(4) Uani 0.44(2) 1 d D U P F 3
O2C O 0.7596(14) 0.2425(9) 0.579(2) 0.162(8) Uani 0.44(2) 1 d D U P F 3
O3C O 0.7714(13) 0.3362(12) 0.6368(15) 0.156(8) Uani 0.44(2) 1 d D U P F 3
O4C O 0.8322(9) 0.3031(11) 0.508(2) 0.146(7) Uani 0.44(2) 1 d D U P F 3
O5C O 0.7280(11) 0.3194(12) 0.4832(16) 0.145(7) Uani 0.44(2) 1 d D U P F 3
Cl1D Cl 0.7787(7) 0.2972(6) 0.5507(10) 0.143(3) Uani 0.56(2) 1 d D U P F 4
O2D O 0.7623(11) 0.2384(7) 0.5324(16) 0.160(7) Uani 0.56(2) 1 d D U P F 4
O3D O 0.7431(12) 0.3175(9) 0.6314(13) 0.146(6) Uani 0.56(2) 1 d D U P F 4
O4D O 0.7635(12) 0.3296(9) 0.4647(12) 0.166(7) Uani 0.56(2) 1 d D U P F 4
O5D O 0.8426(7) 0.3009(8) 0.5672(17) 0.136(6) Uani 0.56(2) 1 d D U P F 4
Cl1E Cl 0.8106(6) 0.4934(5) 0.8141(9) 0.291(5) Uani 1 1 d D U . G 5
O2E O 0.7860(6) 0.5488(5) 0.7934(12) 0.174(5) Uani 1 1 d D U . G 5
O3E O 0.8673(8) 0.4980(11) 0.8645(19) 0.309(11) Uani 1 1 d D U . G 5
O4E O 0.7675(11) 0.4614(9) 0.871(2) 0.359(13) Uani 1 1 d D U . G 5
O5E O 0.8247(15) 0.4638(10) 0.725(2) 0.359(13) Uani 1 1 d D U . G 5

loop_
_atom_site_aniso_label
_atom_site_aniso_U_11
_atom_site_aniso_U_22
_atom_site_aniso_U_33
_atom_site_aniso_U_23
_atom_site_aniso_U_13
_atom_site_aniso_U_12
Zn1 0.1381(13) 0.0741(8) 0.0949(9) -0.0114(7) -0.0014(8) 0.0039(8)
Zn2 0.1413(18) 0.0613(10) 0.0889(12) 0.000 0.000 -0.0007(11)
C1 0.110(6) 0.062(5) 0.078(5) -0.005(5) 0.001(5) -0.001(5)
C2 0.108(6) 0.053(4) 0.081(5) 0.000(4) -0.009(5) 0.004(4)
C3 0.105(6) 0.059(5) 0.078(5) -0.002(4) 0.000(5) 0.012(5)
C4 0.113(6) 0.063(5) 0.073(5) -0.003(4) 0.005(5) 0.003(5)
C5 0.109(6) 0.056(5) 0.076(5) 0.005(4) 0.008(5) 0.000(5)
C6 0.107(6) 0.068(5) 0.076(5) -0.001(4) 0.008(4) -0.001(5)
O1 0.27(2) 0.28(3) 0.22(2) 0.000 0.000 -0.06(2)
O2 0.160(11) 0.117(10) 0.112(9) 0.000 0.000 -0.008(9)
O3 0.194(10) 0.164(10) 0.133(8) 0.000 0.000 -0.034(9)
C7 0.111(6) 0.065(5) 0.095(6) 0.008(5) -0.010(5) -0.004(5)
C8 0.150(10) 0.119(10) 0.125(9) 0.000 0.000 -0.018(9)
C9 0.240(16) 0.143(13) 0.166(13) -0.011(12) 0.007(13) 0.021(13)
O8 0.151(7) 0.061(4) 0.109(6) -0.005(4) -0.017(5) 0.000(5)
N9 0.121(6) 0.078(5) 0.092(5) 0.007(4) -0.004(5) -0.012(5)
C10 0.117(6) 0.086(6) 0.107(6) 0.008(5) 0.000(5) -0.018(5)
C11 0.123(6) 0.092(6) 0.106(6) 0.009(5) -0.006(6) -0.017(6)
C12 0.132(8) 0.116(7) 0.122(7) 0.001(6) 0.004(6) -0.012(7)
C13 0.136(8) 0.124(8) 0.127(7) 0.017(7) 0.004(7) -0.013(7)
C14 0.129(7) 0.120(7) 0.111(7) 0.010(6) 0.000(6) -0.027(7)
C15 0.137(7) 0.100(7) 0.105(6) 0.005(6) -0.006(6) -0.027(6)
C16 0.132(7) 0.097(6) 0.100(6) 0.011(5) -0.006(6) -0.018(6)
C17 0.133(7) 0.086(6) 0.107(6) -0.005(5) 0.002(6) -0.018(6)
C18 0.132(6) 0.078(5) 0.104(6) 0.008(5) 0.007(5) -0.017(5)
O19 0.135(6) 0.071(4) 0.098(5) 0.012(4) -0.005(4) -0.024(4)
C20 0.117(7) 0.093(6) 0.106(6) -0.008(6) -0.007(6) -0.006(6)
O21 0.158(8) 0.098(7) 0.112(7) 0.016(5) -0.018(6) -0.020(6)
N22 0.130(6) 0.064(5) 0.103(6) 0.003(4) 0.000(5) -0.005(5)
C23 0.119(7) 0.077(6) 0.106(6) -0.012(5) -0.001(6) 0.001(6)
C24 0.109(6) 0.088(6) 0.102(6) -0.009(5) -0.008(5) -0.005(5)
C25 0.111(7) 0.098(6) 0.095(6) -0.009(5) -0.008(5) -0.010(6)
C26 0.117(7) 0.105(7) 0.106(7) 0.000(6) -0.015(6) -0.003(6)
C27 0.118(7) 0.088(6) 0.110(7) -0.005(6) -0.001(6) -0.001(6)
C28 0.119(6) 0.073(5) 0.080(5) -0.004(5) 0.004(5) 0.002(5)
O29 0.143(7) 0.074(5) 0.099(5) -0.019(4) 0.007(5) -0.027(5)
N30 0.120(6) 0.074(5) 0.088(5) -0.003(4) 0.000(5) 0.003(5)
C31 0.118(6) 0.074(5) 0.095(6) -0.007(5) -0.003(5) 0.006(5)
C32 0.125(7) 0.084(6) 0.114(6) -0.018(5) 0.000(6) 0.006(6)
C33 0.139(8) 0.116(7) 0.136(7) -0.018(7) 0.004(7) 0.008(7)
C34 0.145(8) 0.131(8) 0.156(8) -0.017(7) 0.001(7) 0.013(7)
C35 0.148(8) 0.126(8) 0.153(8) -0.014(7) 0.014(7) 0.003(7)
C36 0.145(8) 0.107(7) 0.135(7) -0.009(7) 0.012(7) 0.004(7)
C37 0.130(7) 0.089(6) 0.109(6) -0.012(5) 0.011(6) 0.003(6)
C38 0.123(7) 0.100(6) 0.095(6) -0.010(5) 0.002(6) 0.003(6)
C39 0.123(6) 0.079(5) 0.087(5) -0.012(5) -0.006(5) 0.006(5)
O40 0.123(5) 0.072(4) 0.093(4) -0.005(4) -0.001(4) 0.011(4)
C41 0.108(7) 0.088(6) 0.095(6) -0.007(5) -0.012(5) 0.012(6)
O42 0.131(7) 0.088(6) 0.124(7) -0.027(5) 0.011(6) -0.005(6)
N43 0.125(6) 0.087(6) 0.101(5) -0.008(5) -0.009(5) 0.005(5)
C44 0.125(7) 0.093(7) 0.102(6) -0.012(6) 0.000(6) -0.006(6)
C45 0.131(7) 0.092(6) 0.110(7) -0.006(6) 0.005(6) -0.002(6)
C46 0.120(7) 0.092(6) 0.107(6) -0.010(6) 0.000(6) 0.008(6)
C47 0.109(6) 0.092(6) 0.100(6) -0.008(5) -0.013(5) 0.013(5)
C48 0.121(7) 0.086(6) 0.095(6) -0.011(5) -0.012(5) 0.005(6)
C49 0.120(6) 0.074(6) 0.085(6) 0.003(5) 0.013(5) 0.016(5)
O50 0.198(9) 0.061(4) 0.072(4) 0.000(4) 0.032(5) 0.026(5)
N51 0.126(6) 0.075(5) 0.082(5) 0.002(4) 0.006(5) 0.027(5)
C52 0.114(6) 0.087(6) 0.085(5) 0.013(5) -0.005(5) 0.018(5)
C53 0.119(6) 0.089(6) 0.096(6) -0.002(5) -0.003(5) 0.018(6)
C54 0.133(7) 0.107(7) 0.102(6) -0.006(6) -0.003(6) 0.022(6)
C55 0.126(7) 0.128(8) 0.126(7) -0.008(7) -0.006(6) 0.016(7)
C56 0.149(8) 0.126(8) 0.135(8) -0.003(7) -0.007(7) 0.023(7)
C57 0.158(8) 0.118(7) 0.126(7) 0.013(7) -0.013(7) 0.018(7)
C58 0.134(7) 0.103(6) 0.104(6) 0.001(5) -0.006(6) 0.023(6)
C59 0.144(7) 0.101(7) 0.110(7) 0.018(6) -0.008(6) 0.008(6)
C60 0.125(6) 0.093(6) 0.091(5) 0.010(5) -0.005(5) 0.016(5)
O61 0.129(6) 0.093(5) 0.099(5) 0.005(4) -0.008(4) -0.004(5)
C62 0.124(7) 0.088(6) 0.095(6) 0.009(5) -0.009(6) 0.004(6)
O63 0.155(8) 0.074(5) 0.098(5) -0.015(4) -0.014(5) 0.012(5)
N64 0.129(6) 0.109(6) 0.101(6) 0.011(5) 0.000(5) 0.009(5)
C65 0.133(7) 0.125(7) 0.109(7) -0.002(6) -0.008(6) 0.009(7)
C66 0.130(7) 0.117(7) 0.110(7) 0.000(6) -0.007(6) 0.013(6)
C67 0.121(7) 0.112(7) 0.114(7) -0.005(6) -0.007(6) 0.012(6)
C68 0.119(6) 0.096(6) 0.101(6) 0.006(5) 0.000(5) 0.001(5)
C69 0.125(7) 0.093(6) 0.103(6) 0.006(5) -0.002(6) 0.011(6)
O70 0.208(11) 0.087(6) 0.144(8) -0.006(6) 0.023(8) 0.004(7)
O71 0.169(8) 0.101(7) 0.089(5) -0.024(5) -0.006(5) 0.002(6)
O72 0.150(8) 0.092(6) 0.173(10) 0.030(6) 0.031(7) 0.034(6)
O73 0.143(8) 0.142(9) 0.134(8) -0.059(7) 0.010(6) -0.024(7)
O74 0.158(8) 0.069(5) 0.170(9) 0.000(6) 0.029(7) 0.013(5)
Cl1B 0.162(3) 0.0828(19) 0.098(2) -0.0094(15) 0.003(2) -0.015(2)
O2B 0.213(9) 0.071(5) 0.124(7) 0.002(5) -0.005(7) -0.010(6)
O3B 0.217(10) 0.098(7) 0.113(6) -0.017(5) -0.007(7) -0.021(7)
O4B 0.254(12) 0.108(7) 0.111(7) -0.021(6) 0.024(7) -0.028(8)
O5B 0.205(11) 0.152(10) 0.160(10) -0.011(9) -0.015(9) -0.006(10)
Cl1C 0.185(6) 0.122(6) 0.121(6) -0.017(5) 0.010(6) 0.035(6)
O2C 0.201(13) 0.148(13) 0.136(14) -0.011(12) -0.009(13) 0.024(12)
O3C 0.191(14) 0.149(14) 0.128(12) -0.020(11) 0.023(12) 0.013(13)
O4C 0.175(12) 0.125(11) 0.139(12) -0.027(11) 0.014(11) 0.006(11)
O5C 0.172(14) 0.140(13) 0.121(12) -0.013(11) 0.011(12) 0.020(12)
Cl1D 0.183(6) 0.125(5) 0.120(5) -0.017(5) 0.006(5) 0.038(5)
O2D 0.205(12) 0.150(12) 0.125(13) -0.011(11) 0.020(11) 0.034(11)
O3D 0.188(13) 0.134(12) 0.116(10) -0.023(10) 0.009(10) 0.015(11)
O4D 0.206(13) 0.154(12) 0.139(11) -0.002(10) 0.008(11) 0.006(12)
O5D 0.171(12) 0.105(10) 0.132(12) 0.005(10) 0.012(10) 0.012(10)
Cl1E 0.291(8) 0.285(9) 0.296(9) -0.013(8) -0.010(8) 0.003(8)
O2E 0.186(11) 0.133(10) 0.205(12) 0.011(9) -0.023(9) -0.002(9)
O3E 0.305(18) 0.315(19) 0.305(18) -0.035(17) -0.046(16) 0.019(17)
O4E 0.37(2) 0.35(2) 0.36(2) 0.010(18) 0.018(18) 0.004(18)
O5E 0.365(19) 0.37(2) 0.34(2) -0.018(18) -0.004(18) 0.007(18)

loop_
_atom_type_symbol
_atom_type_description
_atom_type_scat_dispersion_real
_atom_type_scat_dispersion_imag
_atom_type_scat_source
C C 0.0037 0.0018 'International Tables Vol C Tables 4.2.6.8 and 6.1.1.4'
H H 0.0000 0.0000 'International Tables Vol C Tables 4.2.6.8 and 6.1.1.4'
N N 0.0071 0.0036 'International Tables Vol C Tables 4.2.6.8 and 6.1.1.4'
O O 0.0122 0.0066 'International Tables Vol C Tables 4.2.6.8 and 6.1.1.4'
Cl Cl 0.1570 0.1700 'International Tables Vol C Tables 4.2.6.8 and 6.1.1.4'
Zn Zn 0.2748 1.5062 'International Tables Vol C Tables 4.2.6.8 and 6.1.1.4'

loop_
_geom_angle_atom_site_label_1
_geom_angle_atom_site_label_2
_geom_angle_atom_site_label_3
_geom_angle
_geom_angle_site_symmetry_1
_geom_angle_site_symmetry_3
_geom_angle_publ_flag
O73 Zn1 O71 172.5(5) . . ?
O73 Zn1 O72 90.6(6) . . ?
O71 Zn1 O72 96.8(5) . . ?
O73 Zn1 N43 87.8(4) . . ?
O71 Zn1 N43 91.3(4) . . ?
O72 Zn1 N43 87.9(4) . . ?
N64 Zn1 N43 175.1(4) 2_665 . ?
O73 Zn1 O70 90.3(5) . . ?
O71 Zn1 O70 82.2(5) . . ?
O72 Zn1 O70 174.3(5) . . ?
N64 Zn1 O70 90.9(4) 2_665 . ?
N43 Zn1 O70 86.6(4) . . ?
N22 Zn2 N22 176.0(5) 2_665 . ?
N22 Zn2 O74 92.1(4) 2_665 . ?
N22 Zn2 O74 87.7(4) . . ?
N22 Zn2 O74 87.7(4) 2_665 2_665 ?
N22 Zn2 O74 92.1(4) . 2_665 ?
O74 Zn2 O74 174.4(7) . 2_665 ?
N22 Zn2 O2 92.0(2) 2_665 . ?
N22 Zn2 O2 92.0(2) . . ?
O74 Zn2 O2 92.8(4) . . ?
O74 Zn2 O2 92.8(4) 2_665 . ?
N22 Zn2 O3 88.0(2) 2_665 . ?
N22 Zn2 O3 88.0(2) . . ?
O74 Zn2 O3 87.2(4) . . ?
O74 Zn2 O3 87.2(4) 2_665 . ?
O2 Zn2 O3 180.0 . . ?
C2 C1 C6 120.0 . . ?
C2 C1 H1 120.0 . . ?
C6 C1 H1 120.0 . . ?
C1 C2 C3 120.0 . . ?
C1 C2 C7 122.9(6) . . ?
C3 C2 C7 117.0(6) . . ?
C4 C3 C2 120.0 . . ?
C4 C3 H3 120.0 . . ?
C2 C3 H3 120.0 . . ?
C3 C4 C5 120.0 . . ?
C3 C4 C28 122.0(6) . . ?
C5 C4 C28 118.0(6) . . ?
C4 C5 C6 120.0 . . ?
C4 C5 H5 120.0 . . ?
C6 C5 H5 120.0 . . ?
C5 C6 C1 120.0 . . ?
C5 C6 C49 122.2(7) . . ?
C1 C6 C49 117.6(7) . . ?
C8 O3 Zn2 180.0 . . ?
O8 C7 N9 123.3(11) . . ?
O8 C7 C2 117.3(11) . . ?
N9 C7 C2 119.3(11) . . ?
O3 C8 C9 110.2(9) . . ?
O3 C8 C9 110.2(9) . 2_665 ?
C9 C8 C9 139.7(17) . 2_665 ?
C8 C9 H9A 109.5 . . ?
C8 C9 H9B 109.5 . . ?
H9A C9 H9B 109.5 . . ?
C8 C9 H9C 109.5 . . ?
H9A C9 H9C 109.5 . . ?
H9B C9 H9C 109.5 . . ?
C7 N9 C10 127.5(12) . . ?
C7 N9 H9 116.3 . . ?
C10 N9 H9 116.3 . . ?
N9 C10 C11 117.6(12) . . ?
N9 C10 C18 113.0(11) . . ?
C11 C10 C18 104.4(11) . . ?
N9 C10 H10 107.1 . . ?
C11 C10 H10 107.1 . . ?
C18 C10 H10 107.1 . . ?
C12 C11 C16 120.0 . . ?
C12 C11 C10 128.3(9) . . ?
C16 C11 C10 111.7(9) . . ?
C11 C12 C13 120.0 . . ?
C11 C12 H12 120.0 . . ?
C13 C12 H12 120.0 . . ?
C14 C13 C12 120.0 . . ?
C14 C13 H13 120.0 . . ?
C12 C13 H13 120.0 . . ?
C15 C14 C13 120.0 . . ?
C15 C14 H14 120.0 . . ?
C13 C14 H14 120.0 . . ?
C14 C15 C16 120.0 . . ?
C14 C15 H15 120.0 . . ?
C16 C15 H15 120.0 . . ?
C15 C16 C11 120.0 . . ?
C15 C16 C17 128.7(8) . . ?
C11 C16 C17 111.3(8) . . ?
C16 C17 C18 101.9(12) . . ?
C16 C17 H17A 111.4 . . ?
C18 C17 H17A 111.4 . . ?
C16 C17 H17B 111.4 . . ?
C18 C17 H17B 111.4 . . ?
H17A C17 H17B 109.3 . . ?
O19 C18 C17 105.8(11) . . ?
O19 C18 C10 107.4(11) . . ?
C17 C18 C10 103.5(11) . . ?
O19 C18 H18 113.1 . . ?
C17 C18 H18 113.1 . . ?
C10 C18 H18 113.1 . . ?
C20 O19 C18 115.1(11) . . ?
O21 C20 O19 129.5(16) . . ?
O21 C20 C24 122.8(14) . . ?
O19 C20 C24 107.6(12) . . ?
C23 N22 C27 120.0 . . ?
C23 N22 Zn2 120.9(4) . . ?
C27 N22 Zn2 118.6(4) . . ?
C24 C23 N22 120.0 . . ?
C24 C23 H23 120.0 . . ?
N22 C23 H23 120.0 . . ?
C23 C24 C25 120.0 . . ?
C23 C24 C20 113.8(8) . . ?
C25 C24 C20 126.2(8) . . ?
C26 C25 C24 120.0 . . ?
C26 C25 H25 120.0 . . ?
C24 C25 H25 120.0 . . ?
C27 C26 C25 120.0 . . ?
C27 C26 H26 120.0 . . ?
C25 C26 H26 120.0 . . ?
C26 C27 N22 120.0 . . ?
C26 C27 H27 120.0 . . ?
N22 C27 H27 120.0 . . ?
O29 C28 N30 120.8(11) . . ?
O29 C28 C4 122.1(11) . . ?
N30 C28 C4 116.8(11) . . ?
C28 N30 C31 126.3(12) . . ?
C28 N30 H30 116.9 . . ?
C31 N30 H30 116.9 . . ?
C32 C31 N30 117.3(11) . . ?
C32 C31 C39 101.5(10) . . ?
N30 C31 C39 115.1(10) . . ?
C32 C31 H31 107.4 . . ?
N30 C31 H31 107.4 . . ?
C39 C31 H31 107.4 . . ?
C33 C32 C37 120.0 . . ?
C33 C32 C31 127.6(9) . . ?
C37 C32 C31 112.1(9) . . ?
C32 C33 C34 120.0 . . ?
C32 C33 H33 120.0 . . ?
C34 C33 H33 120.0 . . ?
C35 C34 C33 120.0 . . ?
C35 C34 H34 120.0 . . ?
C33 C34 H34 120.0 . . ?
C34 C35 C36 120.0 . . ?
C34 C35 H35 120.0 . . ?
C36 C35 H35 120.0 . . ?
C37 C36 C35 120.0 . . ?
C37 C36 H36 120.0 . . ?
C35 C36 H36 120.0 . . ?
C36 C37 C32 120.0 . . ?
C36 C37 C38 130.4(8) . . ?
C32 C37 C38 109.5(9) . . ?
C37 C38 C39 106.7(11) . . ?
C37 C38 H38A 110.4 . . ?
C39 C38 H38A 110.4 . . ?
C37 C38 H38B 110.4 . . ?
C39 C38 H38B 110.4 . . ?
H38A C38 H38B 108.6 . . ?
O40 C39 C38 107.8(12) . . ?
O40 C39 C31 105.2(10) . . ?
C38 C39 C31 102.5(11) . . ?
O40 C39 H39 113.5 . . ?
C38 C39 H39 113.5 . . ?
C31 C39 H39 113.5 . . ?
C41 O40 C39 114.7(11) . . ?
O42 C41 O40 124.9(14) . . ?
O42 C41 C47 123.8(13) . . ?
O40 C41 C47 110.7(13) . . ?
C44 N43 C48 120.0 . . ?
C44 N43 Zn1 122.3(4) . . ?
C48 N43 Zn1 117.3(5) . . ?
C45 C44 N43 120.0 . . ?
C45 C44 H44 120.0 . . ?
N43 C44 H44 120.0 . . ?
C46 C45 C44 120.0 . . ?
C46 C45 H45 120.0 . . ?
C44 C45 H45 120.0 . . ?
C45 C46 C47 120.0 . . ?
C45 C46 H46 120.0 . . ?
C47 C46 H46 120.0 . . ?
C46 C47 C48 120.0 . . ?
C46 C47 C41 123.9(8) . . ?
C48 C47 C41 115.7(8) . . ?
C47 C48 N43 120.0 . . ?
C47 C48 H48 120.0 . . ?
N43 C48 H48 120.0 . . ?
O50 C49 N51 122.3(11) . . ?
O50 C49 C6 122.2(10) . . ?
N51 C49 C6 115.5(10) . . ?
C49 N51 C52 122.2(10) . . ?
C49 N51 H51 118.9 . . ?
C52 N51 H51 118.9 . . ?
C53 C52 N51 114.9(11) . . ?
C53 C52 C60 105.7(10) . . ?
N51 C52 C60 114.9(11) . . ?
C53 C52 H52 106.9 . . ?
N51 C52 H52 106.9 . . ?
C60 C52 H52 106.9 . . ?
C54 C53 C58 120.0 . . ?
C54 C53 C52 130.6(8) . . ?
C58 C53 C52 109.3(8) . . ?
C55 C54 C53 120.0 . . ?
C55 C54 H54 120.0 . . ?
C53 C54 H54 120.0 . . ?
C56 C55 C54 120.0 . . ?
C56 C55 H55 120.0 . . ?
C54 C55 H55 120.0 . . ?
C55 C56 C57 120.0 . . ?
C55 C56 H56 120.0 . . ?
C57 C56 H56 120.0 . . ?
C58 C57 C56 120.0 . . ?
C58 C57 H57 120.0 . . ?
C56 C57 H57 120.0 . . ?
C57 C58 C53 120.0 . . ?
C57 C58 C59 127.0(9) . . ?
C53 C58 C59 113.0(9) . . ?
C58 C59 C60 103.8(12) . . ?
C58 C59 H59A 111.0 . . ?
C60 C59 H59A 111.0 . . ?
C58 C59 H59B 111.0 . . ?
C60 C59 H59B 111.0 . . ?
H59A C59 H59B 109.0 . . ?
O61 C60 C52 105.5(10) . . ?
O61 C60 C59 107.0(12) . . ?
C52 C60 C59 102.6(11) . . ?
O61 C60 H60 113.6 . . ?
C52 C60 H60 113.6 . . ?
C59 C60 H60 113.6 . . ?
C62 O61 C60 115.4(11) . . ?
O63 C62 O61 126.9(14) . . ?
O63 C62 C68 120.8(13) . . ?
O61 C62 C68 111.9(13) . . ?
C65 N64 C69 120.0 . . ?
C65 N64 Zn1 119.3(5) . 2_665 ?
C69 N64 Zn1 120.5(5) . 2_665 ?
N64 C65 C66 120.0 . . ?
N64 C65 H65 120.0 . . ?
C66 C65 H65 120.0 . . ?
C67 C66 C65 120.0 . . ?
C67 C66 H66 120.0 . . ?
C65 C66 H66 120.0 . . ?
C68 C67 C66 120.0 . . ?
C68 C67 H67 120.0 . . ?
C66 C67 H67 120.0 . . ?
C67 C68 C69 120.0 . . ?
C67 C68 C62 121.7(9) . . ?
C69 C68 C62 118.2(9) . . ?
C68 C69 N64 120.0 . . ?
C68 C69 H69 120.0 . . ?
N64 C69 H69 120.0 . . ?
O4B Cl1B O2B 114.8(6) . . ?
O4B Cl1B O3B 114.6(6) . . ?
O2B Cl1B O3B 114.4(6) . . ?
O4B Cl1B O5B 106.5(7) . . ?
O2B Cl1B O5B 105.2(7) . . ?
O3B Cl1B O5B 99.3(8) . . ?
O2C Cl1C O4C 110.3(10) . . ?
O2C Cl1C O3C 109.5(11) . . ?
O4C Cl1C O3C 109.8(11) . . ?
O2C Cl1C O5C 108.8(11) . . ?
O4C Cl1C O5C 109.4(10) . . ?
O3C Cl1C O5C 109.1(10) . . ?
O5D Cl1D O3D 113.2(17) . . ?
O5D Cl1D O4D 109.1(10) . . ?
O3D Cl1D O4D 109.4(10) . . ?
O5D Cl1D O2D 109.3(10) . . ?
O3D Cl1D O2D 108.3(10) . . ?
O4D Cl1D O2D 107.4(10) . . ?
O3E Cl1E O2E 110.9(11) . . ?
O3E Cl1E O4E 110.6(11) . . ?
O2E Cl1E O4E 109.3(10) . . ?
O3E Cl1E O5E 105(2) . . ?
O2E Cl1E O5E 110.2(13) . . ?
O4E Cl1E O5E 110.6(14) . . ?

loop_
_geom_bond_atom_site_label_1
_geom_bond_atom_site_label_2
_geom_bond_distance
_geom_bond_site_symmetry_2
_geom_bond_publ_flag
Zn1 O73 2.090(11) . ?
Zn1 O71 2.094(10) . ?
Zn1 O72 2.100(11) . ?
Zn1 N64 2.104(7) 2_665 ?
Zn1 N43 2.122(6) . ?
Zn1 O70 2.162(12) . ?
Zn2 N22 2.097(6) 2_665 ?
Zn2 N22 2.097(6) . ?
Zn2 O74 2.110(10) . ?
Zn2 O74 2.110(10) 2_665 ?
Zn2 O2 2.113(15) . ?
Zn2 O3 2.300(16) . ?
C1 C2 1.3900 . ?
C1 C6 1.3900 . ?
C1 H1 0.9400 . ?
C2 C3 1.3900 . ?
C2 C7 1.513(12) . ?
C3 C4 1.3900 . ?
C3 H3 0.9400 . ?
C4 C5 1.3900 . ?
C4 C28 1.475(13) . ?
C5 C6 1.3900 . ?
C5 H5 0.9400 . ?
C6 C49 1.474(13) . ?
O3 C8 1.237(7) . ?
C7 O8 1.226(15) . ?
C7 N9 1.287(16) . ?
C8 C9 1.570(11) . ?
C8 C9 1.570(11) 2_665 ?
C9 H9A 0.9700 . ?
C9 H9B 0.9700 . ?
C9 H9C 0.9700 . ?
N9 C10 1.417(17) . ?
N9 H9 0.8700 . ?
C10 C11 1.421(16) . ?
C10 C18 1.57(2) . ?
C10 H10 0.9900 . ?
C11 C12 1.3900 . ?
C11 C16 1.3900 . ?
C12 C13 1.3900 . ?
C12 H12 0.9400 . ?
C13 C14 1.3900 . ?
C13 H13 0.9400 . ?
C14 C15 1.3900 . ?
C14 H14 0.9400 . ?
C15 C16 1.3900 . ?
C15 H15 0.9400 . ?
C16 C17 1.491(18) . ?
C17 C18 1.57(2) . ?
C17 H17A 0.9800 . ?
C17 H17B 0.9800 . ?
C18 O19 1.397(16) . ?
C18 H18 0.9900 . ?
O19 C20 1.313(18) . ?
C20 O21 1.151(17) . ?
C20 C24 1.533(18) . ?
N22 C23 1.3900 . ?
N22 C27 1.3900 . ?
C23 C24 1.3900 . ?
C23 H23 0.9400 . ?
C24 C25 1.3900 . ?
C25 C26 1.3900 . ?
C25 H25 0.9400 . ?
C26 C27 1.3900 . ?
C26 H26 0.9400 . ?
C27 H27 0.9400 . ?
C28 O29 1.241(15) . ?
C28 N30 1.301(16) . ?
N30 C31 1.449(16) . ?
N30 H30 0.8700 . ?
C31 C32 1.432(16) . ?
C31 C39 1.603(19) . ?
C31 H31 0.9900 . ?
C32 C33 1.3900 . ?
C32 C37 1.3900 . ?
C33 C34 1.3900 . ?
C33 H33 0.9400 . ?
C34 C35 1.3900 . ?
C34 H34 0.9400 . ?
C35 C36 1.3900 . ?
C35 H35 0.9400 . ?
C36 C37 1.3900 . ?
C36 H36 0.9400 . ?
C37 C38 1.430(16) . ?
C38 C39 1.481(19) . ?
C38 H38A 0.9800 . ?
C38 H38B 0.9800 . ?
C39 O40 1.457(16) . ?
C39 H39 0.9900 . ?
O40 C41 1.366(17) . ?
C41 O42 1.176(17) . ?
C41 C47 1.513(18) . ?
N43 C44 1.3900 . ?
N43 C48 1.3900 . ?
C44 C45 1.3900 . ?
C44 H44 0.9400 . ?
C45 C46 1.3900 . ?
C45 H45 0.9400 . ?
C46 C47 1.3900 . ?
C46 H46 0.9400 . ?
C47 C48 1.3900 . ?
C48 H48 0.9400 . ?
C49 O50 1.233(14) . ?
C49 N51 1.363(16) . ?
N51 C52 1.478(16) . ?
N51 H51 0.8700 . ?
C52 C53 1.444(14) . ?
C52 C60 1.54(2) . ?
C52 H52 0.9900 . ?
C53 C54 1.3900 . ?
C53 C58 1.3900 . ?
C54 C55 1.3900 . ?
C54 H54 0.9400 . ?
C55 C56 1.3900 . ?
C55 H55 0.9400 . ?
C56 C57 1.3900 . ?
C56 H56 0.9400 . ?
C57 C58 1.3900 . ?
C57 H57 0.9400 . ?
C58 C59 1.432(18) . ?
C59 C60 1.57(2) . ?
C59 H59A 0.9800 . ?
C59 H59B 0.9800 . ?
C60 O61 1.478(17) . ?
C60 H60 0.9900 . ?
O61 C62 1.300(17) . ?
C62 O63 1.253(17) . ?
C62 C68 1.474(16) . ?
N64 C65 1.3900 . ?
N64 C69 1.3900 . ?
C65 C66 1.3900 . ?
C65 H65 0.9400 . ?
C66 C67 1.3900 . ?
C66 H66 0.9400 . ?
C67 C68 1.3900 . ?
C67 H67 0.9400 . ?
C68 C69 1.3900 . ?
C69 H69 0.9400 . ?
Cl1B O4B 1.472(8) . ?
Cl1B O2B 1.481(7) . ?
Cl1B O3B 1.488(8) . ?
Cl1B O5B 1.579(9) . ?
Cl1C O2C 1.515(12) . ?
Cl1C O4C 1.516(12) . ?
Cl1C O3C 1.525(12) . ?
Cl1C O5C 1.532(12) . ?
Cl1D O5D 1.510(12) . ?
Cl1D O3D 1.524(12) . ?
Cl1D O4D 1.530(12) . ?
Cl1D O2D 1.531(12) . ?
Cl1E O3E 1.517(12) . ?
Cl1E O2E 1.519(11) . ?
Cl1E O4E 1.520(12) . ?
Cl1E O5E 1.53(2) . ?

loop_
_geom_torsion_atom_site_label_1
_geom_torsion_atom_site_label_2
_geom_torsion_atom_site_label_3
_geom_torsion_atom_site_label_4
_geom_torsion
_geom_torsion_site_symmetry_1
_geom_torsion_site_symmetry_2
_geom_torsion_site_symmetry_3
_geom_torsion_site_symmetry_4
_geom_torsion_publ_flag
C6 C1 C2 C3 0.0 . . . . ?
C6 C1 C2 C7 -176.2(9) . . . . ?
C1 C2 C3 C4 0.0 . . . . ?
C7 C2 C3 C4 176.5(9) . . . . ?
C2 C3 C4 C5 0.0 . . . . ?
C2 C3 C4 C28 177.4(9) . . . . ?
C3 C4 C5 C6 0.0 . . . . ?
C28 C4 C5 C6 -177.5(9) . . . . ?
C4 C5 C6 C1 0.0 . . . . ?
C4 C5 C6 C49 175.8(10) . . . . ?
C2 C1 C6 C5 0.0 . . . . ?
C2 C1 C6 C49 -176.0(9) . . . . ?
C1 C2 C7 O8 -141.8(10) . . . . ?
C3 C2 C7 O8 41.9(14) . . . . ?
C1 C2 C7 N9 34.1(15) . . . . ?
C3 C2 C7 N9 -142.2(10) . . . . ?
O8 C7 N9 C10 -5(2) . . . . ?
C2 C7 N9 C10 179.4(12) . . . . ?
C7 N9 C10 C11 -153.2(13) . . . . ?
C7 N9 C10 C18 85.0(18) . . . . ?
N9 C10 C11 C12 36.1(17) . . . . ?
C18 C10 C11 C12 162.3(8) . . . . ?
N9 C10 C11 C16 -143.5(11) . . . . ?
C18 C10 C11 C16 -17.3(11) . . . . ?
C16 C11 C12 C13 0.0 . . . . ?
C10 C11 C12 C13 -179.6(12) . . . . ?
C11 C12 C13 C14 0.0 . . . . ?
C12 C13 C14 C15 0.0 . . . . ?
C13 C14 C15 C16 0.0 . . . . ?
C14 C15 C16 C11 0.0 . . . . ?
C14 C15 C16 C17 178.4(12) . . . . ?
C12 C11 C16 C15 0.0 . . . . ?
C10 C11 C16 C15 179.7(10) . . . . ?
C12 C11 C16 C17 -178.7(10) . . . . ?
C10 C11 C16 C17 1.0(11) . . . . ?
C15 C16 C17 C18 -162.9(8) . . . . ?
C11 C16 C17 C18 15.6(12) . . . . ?
C16 C17 C18 O19 88.3(13) . . . . ?
C16 C17 C18 C10 -24.5(13) . . . . ?
N9 C10 C18 O19 43.3(16) . . . . ?
C11 C10 C18 O19 -85.8(12) . . . . ?
N9 C10 C18 C17 154.9(12) . . . . ?
C11 C10 C18 C17 25.8(14) . . . . ?
C17 C18 O19 C20 153.2(12) . . . . ?
C10 C18 O19 C20 -96.8(14) . . . . ?
C18 O19 C20 O21 -12(2) . . . . ?
C18 O19 C20 C24 166.8(11) . . . . ?
C27 N22 C23 C24 0.0 . . . . ?
Zn2 N22 C23 C24 -171.9(6) . . . . ?
N22 C23 C24 C25 0.0 . . . . ?
N22 C23 C24 C20 179.5(9) . . . . ?
O21 C20 C24 C23 -9.0(18) . . . . ?
O19 C20 C24 C23 172.5(8) . . . . ?
O21 C20 C24 C25 170.5(12) . . . . ?
O19 C20 C24 C25 -8.0(15) . . . . ?
C23 C24 C25 C26 0.0 . . . . ?
C20 C24 C25 C26 -179.5(10) . . . . ?
C24 C25 C26 C27 0.0 . . . . ?
C25 C26 C27 N22 0.0 . . . . ?
C23 N22 C27 C26 0.0 . . . . ?
Zn2 N22 C27 C26 172.0(6) . . . . ?
C3 C4 C28 O29 -140.8(10) . . . . ?
C5 C4 C28 O29 36.7(15) . . . . ?
C3 C4 C28 N30 45.5(14) . . . . ?
C5 C4 C28 N30 -137.0(9) . . . . ?
O29 C28 N30 C31 0(2) . . . . ?
C4 C28 N30 C31 173.5(11) . . . . ?
C28 N30 C31 C32 -150.9(12) . . . . ?
C28 N30 C31 C39 89.8(16) . . . . ?
N30 C31 C32 C33 41.7(15) . . . . ?
C39 C31 C32 C33 168.1(8) . . . . ?
N30 C31 C32 C37 -143.8(10) . . . . ?
C39 C31 C32 C37 -17.5(11) . . . . ?
C37 C32 C33 C34 0.0 . . . . ?
C31 C32 C33 C34 174.1(12) . . . . ?
C32 C33 C34 C35 0.0 . . . . ?
C33 C34 C35 C36 0.0 . . . . ?
C34 C35 C36 C37 0.0 . . . . ?
C35 C36 C37 C32 0.0 . . . . ?
C35 C36 C37 C38 -175.9(13) . . . . ?
C33 C32 C37 C36 0.0 . . . . ?
C31 C32 C37 C36 -174.9(10) . . . . ?
C33 C32 C37 C38 176.7(11) . . . . ?
C31 C32 C37 C38 1.7(12) . . . . ?
C36 C37 C38 C39 -167.2(9) . . . . ?
C32 C37 C38 C39 16.6(14) . . . . ?
C37 C38 C39 O40 84.8(13) . . . . ?
C37 C38 C39 C31 -25.9(14) . . . . ?
C32 C31 C39 O40 -86.7(11) . . . . ?
N30 C31 C39 O40 41.1(15) . . . . ?
C32 C31 C39 C38 26.0(13) . . . . ?
N30 C31 C39 C38 153.7(12) . . . . ?
C38 C39 O40 C41 158.2(11) . . . . ?
C31 C39 O40 C41 -92.9(12) . . . . ?
C39 O40 C41 O42 -14.8(18) . . . . ?
C39 O40 C41 C47 173.9(9) . . . . ?
C48 N43 C44 C45 0.0 . . . . ?
Zn1 N43 C44 C45 172.2(6) . . . . ?
N43 C44 C45 C46 0.0 . . . . ?
C44 C45 C46 C47 0.0 . . . . ?
C45 C46 C47 C48 0.0 . . . . ?
C45 C46 C47 C41 -172.7(10) . . . . ?
O42 C41 C47 C46 176.7(11) . . . . ?
O40 C41 C47 C46 -11.9(13) . . . . ?
O42 C41 C47 C48 3.7(16) . . . . ?
O40 C41 C47 C48 175.1(7) . . . . ?
C46 C47 C48 N43 0.0 . . . . ?
C41 C47 C48 N43 173.3(9) . . . . ?
C44 N43 C48 C47 0.0 . . . . ?
Zn1 N43 C48 C47 -172.6(6) . . . . ?
C5 C6 C49 O50 -142.6(12) . . . . ?
C1 C6 C49 O50 33.4(17) . . . . ?
C5 C6 C49 N51 38.8(15) . . . . ?
C1 C6 C49 N51 -145.3(10) . . . . ?
O50 C49 N51 C52 -4(2) . . . . ?
C6 C49 N51 C52 174.6(11) . . . . ?
C49 N51 C52 C53 -144.5(13) . . . . ?
C49 N51 C52 C60 92.6(16) . . . . ?
N51 C52 C53 C54 39.7(16) . . . . ?
C60 C52 C53 C54 167.5(9) . . . . ?
N51 C52 C53 C58 -144.1(10) . . . . ?
C60 C52 C53 C58 -16.3(11) . . . . ?
C58 C53 C54 C55 0.0 . . . . ?
C52 C53 C54 C55 175.9(12) . . . . ?
C53 C54 C55 C56 0.0 . . . . ?
C54 C55 C56 C57 0.0 . . . . ?
C55 C56 C57 C58 0.0 . . . . ?
C56 C57 C58 C53 0.0 . . . . ?
C56 C57 C58 C59 -178.3(13) . . . . ?
C54 C53 C58 C57 0.0 . . . . ?
C52 C53 C58 C57 -176.7(10) . . . . ?
C54 C53 C58 C59 178.5(12) . . . . ?
C52 C53 C58 C59 1.8(12) . . . . ?
C57 C58 C59 C60 -168.5(9) . . . . ?
C53 C58 C59 C60 13.2(14) . . . . ?
C53 C52 C60 O61 -88.8(11) . . . . ?
N51 C52 C60 O61 38.9(14) . . . . ?
C53 C52 C60 C59 23.0(13) . . . . ?
N51 C52 C60 C59 150.8(11) . . . . ?
C58 C59 C60 O61 89.2(14) . . . . ?
C58 C59 C60 C52 -21.6(15) . . . . ?
C52 C60 O61 C62 -100.2(13) . . . . ?
C59 C60 O61 C62 151.1(12) . . . . ?
C60 O61 C62 O63 -6(2) . . . . ?
C60 O61 C62 C68 166.9(11) . . . . ?
C69 N64 C65 C66 0.0 . . . . ?
Zn1 N64 C65 C66 174.5(7) 2_665 . . . ?
N64 C65 C66 C67 0.0 . . . . ?
C65 C66 C67 C68 0.0 . . . . ?
C66 C67 C68 C69 0.0 . . . . ?
C66 C67 C68 C62 -176.6(12) . . . . ?
O63 C62 C68 C67 166.0(11) . . . . ?
O61 C62 C68 C67 -7.3(16) . . . . ?
O63 C62 C68 C69 -10.7(18) . . . . ?
O61 C62 C68 C69 176.0(9) . . . . ?
C67 C68 C69 N64 0.0 . . . . ?
C62 C68 C69 N64 176.8(11) . . . . ?
C65 N64 C69 C68 0.0 . . . . ?
Zn1 N64 C69 C68 -174.4(7) 2_665 . . . ?
